data_4518835
loop_
_publ_author_name
'Gonz\'alez, Bruno'
'Fag\'undez, Catherine'
'Peixoto de Abreu Lima, Alejandro'
'Suescun, Leopoldo'
'Sellanes, Diver'
'Seoane, Gustavo A.'
'Carrera, Ignacio'

_publ_section_title
;
 Efficient Access to the Iboga Skeleton: Optimized Procedure to Obtain
 Voacangine from Voacanga africana Root Bark
;
_journal_name_full 'ACS Omega'
_journal_paper_doi 10.1021/acsomega.1c00745
_journal_year 2021
_chemical_absolute_configuration ad
_chemical_formula_moiety 'Cl, C20 H27 N2 O'
_chemical_formula_sum 'C20 H27 Cl N2 O'
_chemical_formula_weight 346.88
_space_group_crystal_system orthorhombic
_space_group_IT_number 19
_space_group_name_Hall 'P 2ac 2ab'
_space_group_name_H-M_alt 'P 21 21 21'
_atom_sites_solution_hydrogens mixed
_atom_sites_solution_primary dual
_audit_creation_date 2020-12-10
_audit_creation_method
;
Olex2 1.2
(compiled 2018.05.29 svn.r3508 for OlexSys, GUI svn.r5506)
;
_audit_update_record
;
2020-12-10 deposited with the CCDC.	2021-02-09 downloaded from the CCDC.
;
_cell_angle_alpha 90
_cell_angle_beta 90
_cell_angle_gamma 90
_cell_formula_units_Z 4
_cell_length_a 9.3860(5)
_cell_length_b 10.6137(8)
_cell_length_c 18.3018(10)
_cell_measurement_reflns_used 4468
_cell_measurement_temperature 100
_cell_measurement_theta_max 66.67
_cell_measurement_theta_min 4.82
_cell_volume 1823.2(2)
_computing_cell_refinement 'SAINT V8.38A (?, 2016)'
_computing_data_reduction 'SAINT V8.38A (?, 2016)'
_computing_molecular_graphics 'Olex2 (Dolomanov et al., 2009)'
_computing_publication_material 'Olex2 (Dolomanov et al., 2009)'
_computing_structure_refinement 'XL (Sheldrick, 2008)'
_computing_structure_solution 'ShelXT (Sheldrick, 2015)'
_diffrn_ambient_temperature 100
_diffrn_detector 'Bruker APEXII CCD area detector'
_diffrn_detector_type 'CCD area detector'
_diffrn_measured_fraction_theta_full 1.000
_diffrn_measured_fraction_theta_max 0.999
_diffrn_measurement_device 'kappa diffractometer'
_diffrn_measurement_device_type 'Bruker Kappa/ApexII CCD'
_diffrn_measurement_method 'profile data from \f and \w scans'
_diffrn_radiation_monochromator graphite
_diffrn_radiation_probe x-ray
_diffrn_radiation_type CuK\a
_diffrn_radiation_wavelength 1.54178
_diffrn_reflns_av_R_equivalents 0.0707
_diffrn_reflns_av_unetI/netI 0.0372
_diffrn_reflns_Laue_measured_fraction_full 1.000
_diffrn_reflns_Laue_measured_fraction_max 0.999
_diffrn_reflns_limit_h_max 11
_diffrn_reflns_limit_h_min -11
_diffrn_reflns_limit_k_max 11
_diffrn_reflns_limit_k_min -12
_diffrn_reflns_limit_l_max 21
_diffrn_reflns_limit_l_min -21
_diffrn_reflns_number 25396
_diffrn_reflns_point_group_measured_fraction_full 1.000
_diffrn_reflns_point_group_measured_fraction_max 0.998
_diffrn_reflns_theta_full 67.679
_diffrn_reflns_theta_max 68.075
_diffrn_reflns_theta_min 4.816
_diffrn_source 'fine-focus sealed X-ray tube'
_diffrn_source_target Mo
_diffrn_source_type 'Siemens fine-focus sealed tube'
_diffrn_standards_number 0
_exptl_absorpt_coefficient_mu 1.910
_exptl_absorpt_correction_T_max 0.7530
_exptl_absorpt_correction_T_min 0.5948
_exptl_absorpt_correction_type multi-scan
_exptl_absorpt_process_details
;
SADABS-2016/2 (Bruker,2016/2) was used for absorption correction.
wR2(int) was 0.1073 before and 0.0778 after correction.
The Ratio of minimum to maximum transmission is 0.7899.
The \l/2 correction factor is Not present.
;
_exptl_crystal_colour 'clear colourless'
_exptl_crystal_colour_lustre clear
_exptl_crystal_colour_primary colourless
_exptl_crystal_density_diffrn 1.264
_exptl_crystal_description irregular
_exptl_crystal_F_000 744
_exptl_crystal_size_max 0.26
_exptl_crystal_size_mid 0.201
_exptl_crystal_size_min 0.158
_refine_diff_density_max 0.372
_refine_diff_density_min -0.366
_refine_diff_density_rms 0.053
_refine_ls_abs_structure_details
;
 Flack x determined using 1201 quotients [(I+)-(I-)]/[(I+)+(I-)]
 (Parsons, Flack and Wagner, Acta Cryst. B69 (2013) 249-259).
;
_refine_ls_abs_structure_Flack 0.014(11)
_refine_ls_extinction_method none
_refine_ls_goodness_of_fit_ref 1.085
_refine_ls_hydrogen_treatment mixed
_refine_ls_matrix_type full
_refine_ls_number_parameters 245
_refine_ls_number_reflns 3318
_refine_ls_number_restraints 76
_refine_ls_restrained_S_all 1.085
_refine_ls_R_factor_all 0.0632
_refine_ls_R_factor_gt 0.0604
_refine_ls_shift/su_max 0.000
_refine_ls_shift/su_mean 0.000
_refine_ls_structure_factor_coef Fsqd
_refine_ls_weighting_details 'w=1/[\s^2^(Fo^2^)+(0.0562P)^2^+1.6268P] where P=(Fo^2^+2Fc^2^)/3'
_refine_ls_weighting_scheme calc
_refine_ls_wR_factor_gt 0.1459
_refine_ls_wR_factor_ref 0.1482
_reflns_Friedel_coverage 0.734
_reflns_Friedel_fraction_full 1.000
_reflns_Friedel_fraction_max 0.997
_reflns_number_gt 3127
_reflns_number_total 3318
_reflns_threshold_expression 'I > 2\s(I)'
_cod_data_source_file ao1c00745_si_001.cif
_cod_data_source_block 19_a
_cod_database_code 4518835
_shelx_shelxl_version_number 2016/6
_shelx_space_group_comment
;
The symmetry employed for this shelxl refinement is uniquely defined
by the following loop, which should always be used as a source of
symmetry information in preference to the above space-group names.
They are only intended as comments.
;
_shelx_estimated_absorpt_t_max 0.752
_shelx_estimated_absorpt_t_min 0.637
_olex2_refinement_description
;
1. Fixed Uiso
 At 1.2 times of:
  All C(H) groups, All C(H,H) groups, All N(H) groups
 At 1.5 times of:
  All C(H,H,H) groups
2. Restrained distances
 C18-C19
 1.53 with sigma of 0.01
3. Rigid bond restraints
 C3, C4, C5, N1, C18, C19
 with sigma for 1-2 distances of 0.01 and sigma for 1-3 distances of 0.01
 N1, C5
 with sigma for 1-2 distances of 0.02 and sigma for 1-3 distances of 0.02
4. Uiso/Uaniso restraints and constraints
C3 \\sim C4 \\sim C5 \\sim N1 \\sim C19 \\sim C18: within 1.7A with sigma of
0.04 and sigma for terminal atoms of 0.08
C17 \\sim C18 \\sim C19 \\sim C18A \\sim C19A: within 2A with sigma of 0.005
and sigma for terminal atoms of 0.01
5. Same fragment restrains
{C17, C18A, C19A} sigma for 1-2: 0.005, 1-3: 0.04
as
{C17, C18, C19}
6. Others
 Sof(H17A)=Sof(C18A)=Sof(H18C)=Sof(H18D)=Sof(C19A)=Sof(H19D)=Sof(H19E)=
 Sof(H19F)=1-FVAR(1)
 Sof(H17)=Sof(C18)=Sof(H18A)=Sof(H18B)=Sof(C19)=Sof(H19A)=Sof(H19B)=Sof(H19C)=
 FVAR(1)
7.a Ternary CH refined with riding coordinates:
 C15(H15), C9(H9), C10(H10), C17(H17), C17(H17A)
7.b Secondary CH2 refined with riding coordinates:
 C11(H11A,H11B), C12(H12A,H12B), C13(H13A,H13B), C14(H14A,H14B), C16(H16A,
 H16B), C18(H18A,H18B), C18A(H18C,H18D)
7.c Me refined with riding coordinates:
 C20(H20A,H20B,H20C)
7.d Aromatic/amide H refined with riding coordinates:
 C1(H1A), C3(H3), C4(H4)
7.e Idealised Me refined as rotating group:
 C19(H19A,H19B,H19C), C19A(H19D,H19E,H19F)
;
_olex2_submission_special_instructions 'No special instructions were received'

loop_
_space_group_symop_operation_xyz
'x, y, z'
'-x+1/2, -y, z+1/2'
'-x, y+1/2, -z+1/2'
'x+1/2, -y+1/2, -z'

loop_
_atom_site_label
_atom_site_type_symbol
_atom_site_fract_x
_atom_site_fract_y
_atom_site_fract_z
_atom_site_U_iso_or_equiv
_atom_site_adp_type
_atom_site_occupancy
_atom_site_site_symmetry_order
_atom_site_calc_flag
_atom_site_refinement_flags_posn
_atom_site_refinement_flags_adp
_atom_site_refinement_flags_occupancy
_atom_site_disorder_assembly
_atom_site_disorder_group
Cl1 Cl 0.99110(12) 0.69594(16) 0.62865(6) 0.0586(4) Uani 1 1 d . . . . .
O1 O 0.2251(5) 0.2142(5) 0.3358(2) 0.0716(13) Uani 1 1 d . . . . .
N2 N 0.6764(4) 0.6619(5) 0.6040(2) 0.0467(11) Uani 1 1 d . . . . .
H2 H 0.757(7) 0.665(5) 0.629(3) 0.056(16) Uiso 1 1 d . . . . .
N1 N 0.2364(5) 0.5105(5) 0.5822(3) 0.0597(12) Uani 1 1 d . U . . .
H1 H 0.165(8) 0.546(7) 0.606(4) 0.072 Uiso 1 1 d R . . . .
C7 C 0.4428(5) 0.5069(5) 0.5207(3) 0.0464(12) Uani 1 1 d . . . . .
C11 C 0.7026(5) 0.5512(6) 0.5545(3) 0.0479(13) Uani 1 1 d . . . . .
H11A H 0.708890 0.474545 0.585180 0.057 Uiso 1 1 calc R . . . .
H11B H 0.796595 0.562861 0.530909 0.057 Uiso 1 1 calc R . . . .
C6 C 0.3428(5) 0.4291(5) 0.4830(3) 0.0496(13) Uani 1 1 d . . . . .
C12 C 0.5937(5) 0.5275(6) 0.4953(3) 0.0475(12) Uani 1 1 d . . . . .
H12A H 0.594543 0.600250 0.461409 0.057 Uiso 1 1 calc R . . . .
H12B H 0.623905 0.452488 0.467077 0.057 Uiso 1 1 calc R . . . .
C8 C 0.3740(5) 0.5574(6) 0.5799(3) 0.0526(13) Uani 1 1 d . . . . .
C15 C 0.5379(5) 0.8594(6) 0.6108(3) 0.0506(13) Uani 1 1 d . . . . .
H15 H 0.526282 0.945805 0.589799 0.061 Uiso 1 1 calc R . . . .
C13 C 0.6449(5) 0.7844(6) 0.5652(3) 0.0517(13) Uani 1 1 d . . . . .
H13A H 0.604817 0.767185 0.516172 0.062 Uiso 1 1 calc R . . . .
H13B H 0.733794 0.833481 0.559067 0.062 Uiso 1 1 calc R . . . .
C5 C 0.2149(5) 0.4332(6) 0.5236(4) 0.0625(16) Uani 1 1 d . U . . .
C9 C 0.4169(5) 0.6531(6) 0.6357(3) 0.0509(13) Uani 1 1 d . . . . .
H9 H 0.351927 0.641423 0.678414 0.061 Uiso 1 1 calc R . . . .
C1 C 0.3515(6) 0.3556(5) 0.4191(3) 0.0542(14) Uani 1 1 d . . . . .
H1A H 0.437291 0.351714 0.391714 0.065 Uiso 1 1 calc R . . . .
C10 C 0.5693(5) 0.6399(6) 0.6648(3) 0.0547(15) Uani 1 1 d . . . . .
H10 H 0.582896 0.553589 0.685588 0.066 Uiso 1 1 calc R . . . .
C14 C 0.3967(5) 0.7906(6) 0.6092(3) 0.0540(13) Uani 1 1 d . . . . .
H14A H 0.358176 0.790733 0.558874 0.065 Uiso 1 1 calc R . . . .
H14B H 0.327566 0.834284 0.641293 0.065 Uiso 1 1 calc R . . . .
C2 C 0.2327(6) 0.2894(6) 0.3974(3) 0.0613(15) Uani 1 1 d . . . . .
C3 C 0.1052(6) 0.2925(7) 0.4389(5) 0.0757(19) Uani 1 1 d . U . . .
H3 H 0.025282 0.244270 0.423571 0.091 Uiso 1 1 calc R . . . .
C4 C 0.0961(7) 0.3646(7) 0.5011(4) 0.0740(18) Uani 1 1 d . U . . .
H4 H 0.010050 0.367561 0.528383 0.089 Uiso 1 1 calc R . . . .
C16 C 0.5945(6) 0.8685(7) 0.6888(3) 0.0650(17) Uani 1 1 d . . . . .
H16A H 0.534643 0.927358 0.717451 0.078 Uiso 1 1 calc R . . . .
H16B H 0.693102 0.901766 0.688216 0.078 Uiso 1 1 calc R . . . .
C20 C 0.3521(8) 0.2074(9) 0.2926(3) 0.087(2) Uani 1 1 d . . . . .
H20A H 0.335669 0.152138 0.250489 0.130 Uiso 1 1 calc R . . . .
H20B H 0.377470 0.291878 0.275371 0.130 Uiso 1 1 calc R . . . .
H20C H 0.429981 0.173409 0.322282 0.130 Uiso 1 1 calc R . . . .
C17 C 0.5927(5) 0.7384(7) 0.7246(3) 0.0597(15) Uani 1 1 d D U . . .
H17 H 0.507629 0.735481 0.757393 0.072 Uiso 0.704(10) 1 calc R . P A 1
H17A H 0.504191 0.736546 0.754936 0.072 Uiso 0.296(10) 1 calc R . P A 2
C18 C 0.7285(7) 0.7333(9) 0.7749(4) 0.0532(18) Uani 0.704(10) 1 d D U P A 1
H18A H 0.815610 0.739895 0.744686 0.064 Uiso 0.704(10) 1 calc R . P A 1
H18B H 0.727210 0.804954 0.809557 0.064 Uiso 0.704(10) 1 calc R . P A 1
C19 C 0.7291(9) 0.6102(9) 0.8167(4) 0.061(2) Uani 0.704(10) 1 d D U P A 1
H19A H 0.723317 0.539725 0.782213 0.092 Uiso 0.704(10) 1 calc GR . P A 1
H19B H 0.647159 0.607600 0.849823 0.092 Uiso 0.704(10) 1 calc GR . P A 1
H19C H 0.817347 0.603538 0.845070 0.092 Uiso 0.704(10) 1 calc GR . P A 1
C18A C 0.7079(18) 0.6644(16) 0.7703(8) 0.055(3) Uani 0.296(10) 1 d D U P A 2
H18C H 0.670560 0.583207 0.788857 0.065 Uiso 0.296(10) 1 calc R . P A 2
H18D H 0.795947 0.649368 0.741854 0.065 Uiso 0.296(10) 1 calc R . P A 2
C19A C 0.7312(18) 0.7586(19) 0.8312(8) 0.054(3) Uani 0.296(10) 1 d D U P A 2
H19D H 0.805147 0.727196 0.864343 0.081 Uiso 0.296(10) 1 calc GR . P A 2
H19E H 0.642122 0.770150 0.858398 0.081 Uiso 0.296(10) 1 calc GR . P A 2
H19F H 0.761259 0.839378 0.810428 0.081 Uiso 0.296(10) 1 calc GR . P A 2

loop_
_atom_site_aniso_label
_atom_site_aniso_U_11
_atom_site_aniso_U_22
_atom_site_aniso_U_33
_atom_site_aniso_U_23
_atom_site_aniso_U_13
_atom_site_aniso_U_12
Cl1 0.0308(5) 0.1084(11) 0.0367(5) 0.0036(6) 0.0044(4) 0.0023(6)
O1 0.061(2) 0.081(3) 0.073(3) 0.033(2) -0.020(2) -0.031(2)
N2 0.0249(18) 0.087(3) 0.0281(18) 0.0169(19) 0.0054(15) 0.010(2)
N1 0.033(2) 0.080(3) 0.066(3) 0.021(3) 0.016(2) 0.001(2)
C7 0.026(2) 0.066(3) 0.047(3) 0.024(2) 0.0053(19) 0.003(2)
C11 0.025(2) 0.080(4) 0.038(2) 0.023(2) 0.0071(19) 0.008(2)
C6 0.034(2) 0.061(3) 0.054(3) 0.026(3) 0.005(2) -0.002(2)
C12 0.028(2) 0.075(3) 0.040(2) 0.019(2) 0.0074(19) 0.000(2)
C8 0.026(2) 0.075(3) 0.057(3) 0.026(3) 0.012(2) 0.004(2)
C15 0.042(3) 0.075(3) 0.035(2) 0.008(2) 0.0033(19) 0.012(2)
C13 0.043(2) 0.080(4) 0.032(2) 0.012(2) 0.007(2) 0.007(3)
C5 0.030(2) 0.070(4) 0.087(4) 0.035(3) 0.012(3) -0.004(2)
C9 0.026(2) 0.089(4) 0.037(2) 0.015(3) 0.0100(19) 0.011(2)
C1 0.037(2) 0.062(3) 0.064(3) 0.034(3) -0.002(2) -0.003(2)
C10 0.030(2) 0.102(4) 0.032(2) 0.027(3) 0.0103(19) 0.016(3)
C14 0.037(2) 0.084(4) 0.041(2) -0.001(3) -0.004(2) 0.022(3)
C2 0.049(3) 0.071(4) 0.064(3) 0.028(3) -0.011(3) -0.022(3)
C3 0.041(3) 0.075(4) 0.111(5) 0.041(4) -0.005(3) -0.020(3)
C4 0.043(3) 0.085(4) 0.095(5) 0.030(4) 0.013(3) -0.014(3)
C16 0.042(3) 0.118(5) 0.035(3) 0.008(3) 0.000(2) -0.003(3)
C20 0.088(5) 0.125(6) 0.047(3) 0.013(4) -0.012(3) -0.042(5)
C17 0.035(2) 0.116(4) 0.029(2) 0.011(2) 0.0062(19) 0.011(3)
C18 0.034(3) 0.098(5) 0.027(3) 0.009(3) 0.001(2) 0.004(3)
C19 0.043(4) 0.100(5) 0.041(4) 0.025(4) 0.001(3) 0.007(4)
C18A 0.034(4) 0.102(6) 0.028(4) 0.008(5) 0.004(4) 0.005(5)
C19A 0.036(6) 0.093(8) 0.033(6) 0.001(6) -0.004(5) 0.009(6)

loop_
_atom_type_symbol
_atom_type_description
_atom_type_scat_dispersion_real
_atom_type_scat_dispersion_imag
_atom_type_scat_source
C C 0.0181 0.0091 'International Tables Vol C Tables 4.2.6.8 and 6.1.1.4'
H H 0.0000 0.0000 'International Tables Vol C Tables 4.2.6.8 and 6.1.1.4'
Cl Cl 0.3639 0.7018 'International Tables Vol C Tables 4.2.6.8 and 6.1.1.4'
N N 0.0311 0.0180 'International Tables Vol C Tables 4.2.6.8 and 6.1.1.4'
O O 0.0492 0.0322 'International Tables Vol C Tables 4.2.6.8 and 6.1.1.4'

loop_
_geom_angle_atom_site_label_1
_geom_angle_atom_site_label_2
_geom_angle_atom_site_label_3
_geom_angle
_geom_angle_site_symmetry_1
_geom_angle_site_symmetry_3
_geom_angle_publ_flag
C2 O1 C20 115.9(5) . . ?
C11 N2 H2 102(4) . . ?
C11 N2 C13 115.0(3) . . ?
C11 N2 C10 115.4(4) . . ?
C13 N2 H2 112(4) . . ?
C13 N2 C10 110.3(4) . . ?
C10 N2 H2 101(4) . . ?
C8 N1 H1 124(5) . . ?
C5 N1 H1 123(4) . . ?
C5 N1 C8 109.3(5) . . ?
C6 C7 C12 123.5(5) . . ?
C8 C7 C6 107.4(4) . . ?
C8 C7 C12 129.1(5) . . ?
N2 C11 H11A 108.1 . . ?
N2 C11 H11B 108.1 . . ?
N2 C11 C12 116.8(4) . . ?
H11A C11 H11B 107.3 . . ?
C12 C11 H11A 108.1 . . ?
C12 C11 H11B 108.1 . . ?
C5 C6 C7 106.6(5) . . ?
C1 C6 C7 133.2(5) . . ?
C1 C6 C5 120.2(5) . . ?
C7 C12 C11 116.0(4) . . ?
C7 C12 H12A 108.3 . . ?
C7 C12 H12B 108.3 . . ?
C11 C12 H12A 108.3 . . ?
C11 C12 H12B 108.3 . . ?
H12A C12 H12B 107.4 . . ?
N1 C8 C9 118.4(5) . . ?
C7 C8 N1 108.8(6) . . ?
C7 C8 C9 132.7(4) . . ?
C13 C15 H15 109.8 . . ?
C14 C15 H15 109.8 . . ?
C14 C15 C13 108.3(5) . . ?
C14 C15 C16 110.7(4) . . ?
C16 C15 H15 109.8 . . ?
C16 C15 C13 108.4(4) . . ?
N2 C13 C15 108.7(4) . . ?
N2 C13 H13A 109.9 . . ?
N2 C13 H13B 109.9 . . ?
C15 C13 H13A 109.9 . . ?
C15 C13 H13B 109.9 . . ?
H13A C13 H13B 108.3 . . ?
N1 C5 C6 107.8(5) . . ?
N1 C5 C4 131.6(6) . . ?
C4 C5 C6 120.6(7) . . ?
C8 C9 H9 106.6 . . ?
C8 C9 C10 115.3(5) . . ?
C8 C9 C14 113.2(4) . . ?
C10 C9 H9 106.6 . . ?
C10 C9 C14 108.0(5) . . ?
C14 C9 H9 106.6 . . ?
C6 C1 H1A 120.8 . . ?
C2 C1 C6 118.5(5) . . ?
C2 C1 H1A 120.8 . . ?
N2 C10 C9 110.4(3) . . ?
N2 C10 H10 109.6 . . ?
N2 C10 C17 108.9(5) . . ?
C9 C10 H10 109.6 . . ?
C17 C10 C9 108.7(4) . . ?
C17 C10 H10 109.6 . . ?
C15 C14 C9 110.0(4) . . ?
C15 C14 H14A 109.7 . . ?
C15 C14 H14B 109.7 . . ?
C9 C14 H14A 109.7 . . ?
C9 C14 H14B 109.7 . . ?
H14A C14 H14B 108.2 . . ?
O1 C2 C3 114.0(5) . . ?
C1 C2 O1 124.9(6) . . ?
C1 C2 C3 121.1(6) . . ?
C2 C3 H3 119.7 . . ?
C4 C3 C2 120.6(6) . . ?
C4 C3 H3 119.7 . . ?
C5 C4 H4 120.5 . . ?
C3 C4 C5 119.1(6) . . ?
C3 C4 H4 120.5 . . ?
C15 C16 H16A 109.7 . . ?
C15 C16 H16B 109.7 . . ?
C15 C16 C17 109.8(5) . . ?
H16A C16 H16B 108.2 . . ?
C17 C16 H16A 109.7 . . ?
C17 C16 H16B 109.7 . . ?
O1 C20 H20A 109.5 . . ?
O1 C20 H20B 109.5 . . ?
O1 C20 H20C 109.5 . . ?
H20A C20 H20B 109.5 . . ?
H20A C20 H20C 109.5 . . ?
H20B C20 H20C 109.5 . . ?
C10 C17 H17 107.1 . . ?
C10 C17 H17A 105.3 . . ?
C10 C17 C18 120.8(5) . . ?
C10 C17 C18A 97.9(7) . . ?
C16 C17 C10 108.3(4) . . ?
C16 C17 H17 107.1 . . ?
C16 C17 H17A 105.3 . . ?
C16 C17 C18 105.8(5) . . ?
C16 C17 C18A 132.1(9) . . ?
C18 C17 H17 107.1 . . ?
C18A C17 H17A 105.3 . . ?
C17 C18 H18A 109.8 . . ?
C17 C18 H18B 109.8 . . ?
H18A C18 H18B 108.3 . . ?
C19 C18 C17 109.2(6) . . ?
C19 C18 H18A 109.8 . . ?
C19 C18 H18B 109.8 . . ?
C18 C19 H19A 109.5 . . ?
C18 C19 H19B 109.5 . . ?
C18 C19 H19C 109.5 . . ?
H19A C19 H19B 109.5 . . ?
H19A C19 H19C 109.5 . . ?
H19B C19 H19C 109.5 . . ?
C17 C18A H18C 111.9 . . ?
C17 C18A H18D 111.9 . . ?
H18C C18A H18D 109.6 . . ?
C19A C18A C17 99.3(9) . . ?
C19A C18A H18C 111.9 . . ?
C19A C18A H18D 111.9 . . ?
C18A C19A H19D 109.5 . . ?
C18A C19A H19E 109.5 . . ?
C18A C19A H19F 109.5 . . ?
H19D C19A H19E 109.5 . . ?
H19D C19A H19F 109.5 . . ?
H19E C19A H19F 109.5 . . ?

loop_
_geom_bond_atom_site_label_1
_geom_bond_atom_site_label_2
_geom_bond_distance
_geom_bond_site_symmetry_2
_geom_bond_publ_flag
O1 C2 1.383(8) . ?
O1 C20 1.432(9) . ?
N2 H2 0.89(6) . ?
N2 C11 1.503(8) . ?
N2 C13 1.511(7) . ?
N2 C10 1.518(5) . ?
N1 H1 0.88(7) . ?
N1 C8 1.385(7) . ?
N1 C5 1.365(9) . ?
C7 C6 1.428(8) . ?
C7 C12 1.507(6) . ?
C7 C8 1.371(8) . ?
C11 H11A 0.9900 . ?
C11 H11B 0.9900 . ?
C11 C12 1.511(7) . ?
C6 C5 1.413(7) . ?
C6 C1 1.407(8) . ?
C12 H12A 0.9900 . ?
C12 H12B 0.9900 . ?
C8 C9 1.495(9) . ?
C15 H15 1.0000 . ?
C15 C13 1.529(7) . ?
C15 C14 1.514(8) . ?
C15 C16 1.527(7) . ?
C13 H13A 0.9900 . ?
C13 H13B 0.9900 . ?
C5 C4 1.394(10) . ?
C9 H9 1.0000 . ?
C9 C10 1.532(6) . ?
C9 C14 1.550(8) . ?
C1 H1A 0.9500 . ?
C1 C2 1.377(8) . ?
C10 H10 1.0000 . ?
C10 C17 1.529(9) . ?
C14 H14A 0.9900 . ?
C14 H14B 0.9900 . ?
C2 C3 1.418(9) . ?
C3 H3 0.9500 . ?
C3 C4 1.374(11) . ?
C4 H4 0.9500 . ?
C16 H16A 0.9900 . ?
C16 H16B 0.9900 . ?
C16 C17 1.529(10) . ?
C20 H20A 0.9800 . ?
C20 H20B 0.9800 . ?
C20 H20C 0.9800 . ?
C17 H17 1.0000 . ?
C17 H17A 1.0000 . ?
C17 C18 1.573(7) . ?
C17 C18A 1.577(9) . ?
C18 H18A 0.9900 . ?
C18 H18B 0.9900 . ?
C18 C19 1.514(8) . ?
C19 H19A 0.9800 . ?
C19 H19B 0.9800 . ?
C19 H19C 0.9800 . ?
C18A H18C 0.9900 . ?
C18A H18D 0.9900 . ?
C18A C19A 1.514(10) . ?
C19A H19D 0.9800 . ?
C19A H19E 0.9800 . ?
C19A H19F 0.9800 . ?
